data_1507486
loop_
_publ_author_name
'Kozaki, M.'
'Yonezawa, Y.'
'Okada, K.'

_publ_section_title
;
 Cyclopentadithiophene (CPDT) dimer dication: bipolaron model for
 quaterthiophenes.
;
_journal_issue 25
_journal_name_full 'Organic letters'
_journal_page_first 4535
_journal_page_last 4538
_journal_paper_doi 10.1021/ol027080r
_journal_volume 4
_journal_year 2002
_chemical_formula_moiety 'C30 H30 O4 S6 '
_chemical_formula_sum 'C30 H30 O4 S6'
_chemical_formula_weight 646.92
_chemical_melting_point 168
_space_group_IT_number 15
_symmetry_cell_setting monoclinic
_symmetry_Int_Tables_number 15
_symmetry_space_group_name_Hall '-C 2yc'
_symmetry_space_group_name_H-M 'C 1 2/c 1'
_cell_angle_alpha 90
_cell_angle_beta 115.918(2)
_cell_angle_gamma 90
_cell_formula_units_Z 4
_cell_length_a 23.493(2)
_cell_length_b 5.3111(5)
_cell_length_c 26.185(2)
_cell_measurement_reflns_used 11511
_cell_measurement_temperature 296.2
_cell_measurement_theta_max 27.5
_cell_measurement_theta_min 2.5
_cell_volume 2938.6(4)
_computing_cell_refinement PROCESS-AUTO
_computing_data_collection PROCESS-AUTO
_computing_data_reduction 'teXsan Ver. 1.11'
_computing_publication_material 'teXsan Ver. 1.11'
_computing_structure_refinement 'teXsan Ver. 1.10'
_computing_structure_solution SIR92
_diffrn_detector_area_resol_mean 10.00
_diffrn_measured_fraction_theta_full 0.9937
_diffrn_measured_fraction_theta_max 0.9937
_diffrn_measurement_device_type 'Rigaku RAXIS-RAPID Imaging Plate'
_diffrn_measurement_method \w
_diffrn_radiation_type 'Mo K\a'
_diffrn_radiation_wavelength 0.7107
_diffrn_reflns_av_R_equivalents 0.024
_diffrn_reflns_limit_h_max 30
_diffrn_reflns_limit_h_min -29
_diffrn_reflns_limit_k_max 6
_diffrn_reflns_limit_k_min -6
_diffrn_reflns_limit_l_max 33
_diffrn_reflns_limit_l_min -33
_diffrn_reflns_number 7634
_diffrn_reflns_theta_full 27.48
_diffrn_reflns_theta_max 27.48
_exptl_absorpt_coefficient_mu 0.501
_exptl_absorpt_correction_T_max 0.975
_exptl_absorpt_correction_T_min 0.830
_exptl_absorpt_correction_type multi-scan
_exptl_absorpt_process_details '(Higashi, 1995)'
_exptl_crystal_colour black
_exptl_crystal_density_diffrn 1.462
_exptl_crystal_density_method 'not measured'
_exptl_crystal_description platelet
_exptl_crystal_size_max 0.500
_exptl_crystal_size_mid 0.100
_exptl_crystal_size_min 0.050
_refine_diff_density_max 0.31
_refine_diff_density_min -0.24
_refine_ls_extinction_method none
_refine_ls_goodness_of_fit_ref 1.645
_refine_ls_hydrogen_treatment noref
_refine_ls_number_parameters 181
_refine_ls_number_reflns 2130
_refine_ls_R_factor_gt 0.0392
_refine_ls_shift/su_max 0.0277
_refine_ls_structure_factor_coef Fsqd
_refine_ls_weighting_details 'w = 1/[\s^2^(Fo^2^) + (0.03900(Max(Fo^2^,0) + 2Fc^2^)/3)^2^]'
_refine_ls_weighting_scheme calc
_refine_ls_wR_factor_ref 0.1010
_reflns_number_gt 2130
_reflns_number_total 3338
_reflns_threshold_expression F^2^>3.0\s(F^2^)
_cod_data_source_file ol027080rsi20021011_050044.cif
_cod_data_source_block comp1
_cod_original_formula_sum 'C30 H30 O4 S6 '
_cod_database_code 1507486

loop_
_symmetry_equiv_pos_as_xyz
x,y,z
-x,y,1/2-z
-x,-y,-z
x,-y,1/2+z
1/2+x,1/2+y,z
1/2-x,1/2+y,1/2-z
1/2-x,1/2-y,-z
1/2+x,1/2-y,1/2+z

loop_
_atom_site_label
_atom_site_type_symbol
_atom_site_fract_x
_atom_site_fract_y
_atom_site_fract_z
_atom_site_U_iso_or_equiv
_atom_site_adp_type
_atom_site_occupancy
_atom_site_calc_flag
S(1) S 0.80084(3) 0.0496(1) -0.02058(3) 0.0404(2) Uani 1.00 d
S(2) S 0.93302(4) 0.5942(2) 0.03289(3) 0.0471(2) Uani 1.00 d
S(3) S 1.03319(4) 0.9613(2) 0.10765(4) 0.0594(3) Uani 1.00 d
O(1) O 0.8502(1) 0.3603(4) 0.16352(8) 0.0551(7) Uani 1.00 d
O(2) O 0.9324(1) 0.0871(4) 0.18642(8) 0.0545(6) Uani 1.00 d
C(1) C 0.7735(1) -0.1562(5) 0.01573(10) 0.0357(7) Uani 1.00 d
C(2) C 0.8027(1) -0.1104(6) 0.0736(1) 0.0399(7) Uani 1.00 d
C(3) C 0.8462(1) 0.0868(5) 0.0880(1) 0.0384(7) Uani 1.00 d
C(4) C 0.8517(1) 0.1883(6) 0.0418(1) 0.0377(7) Uani 1.00 d
C(5) C 0.8979(1) 0.3896(6) 0.0605(1) 0.0408(7) Uani 1.00 d
C(6) C 0.9221(1) 0.4142(6) 0.1188(1) 0.0398(7) Uani 1.00 d
C(7) C 0.9698(1) 0.5969(6) 0.1414(1) 0.0465(8) Uani 1.00 d
C(8) C 0.9817(1) 0.7109(6) 0.1002(1) 0.0471(8) Uani 1.00 d
C(9) C 0.8888(1) 0.2332(6) 0.1415(1) 0.0420(7) Uani 1.00 d
C(10) C 0.8711(2) 0.2888(10) 0.2200(2) 0.082(1) Uani 1.00 d
C(11) C 0.9093(2) 0.0608(10) 0.2271(2) 0.081(1) Uani 1.00 d
C(12) C 1.0961(2) 0.8043(7) 0.0969(1) 0.0567(10) Uani 1.00 d
C(13) C 1.1337(2) 0.6172(7) 0.1438(2) 0.063(1) Uani 1.00 d
C(14) C 1.1871(2) 0.4959(8) 0.1356(2) 0.070(1) Uani 1.00 d
C(15) C 1.2229(2) 0.3103(9) 0.1816(2) 0.080(1) Uani 1.00 d
H(1) H 0.7942 -0.2031 0.1005 0.0480 Uiso 1.00 calc
H(2) H 0.9913 0.6371 0.1806 0.0562 Uiso 1.00 calc
H(3) H 1.1950 0.1813 0.1816 0.0954 Uiso 1.00 calc
H(4) H 1.2559 0.2378 0.1746 0.0954 Uiso 1.00 calc
H(5) H 1.2405 0.3934 0.2171 0.0954 Uiso 1.00 calc
H(6) H 0.8968 0.4185 0.2448 0.0987 Uiso 1.00 calc
H(7) H 0.8364 0.2563 0.2285 0.0987 Uiso 1.00 calc
H(8) H 0.8830 -0.0860 0.2193 0.0975 Uiso 1.00 calc
H(9) H 0.9424 0.0490 0.2641 0.0975 Uiso 1.00 calc
H(10) H 1.0779 0.7157 0.0620 0.0683 Uiso 1.00 calc
H(11) H 1.1246 0.9280 0.0956 0.0683 Uiso 1.00 calc
H(12) H 1.1510 0.7026 0.1794 0.0743 Uiso 1.00 calc
H(13) H 1.1059 0.4881 0.1446 0.0743 Uiso 1.00 calc
H(14) H 1.1700 0.4117 0.0998 0.0832 Uiso 1.00 calc
H(15) H 1.2154 0.6240 0.1354 0.0832 Uiso 1.00 calc

loop_
_atom_site_aniso_label
_atom_site_aniso_U_11
_atom_site_aniso_U_22
_atom_site_aniso_U_33
_atom_site_aniso_U_12
_atom_site_aniso_U_13
_atom_site_aniso_U_23
S(1) 0.0365(4) 0.0499(4) 0.0329(3) -0.0027(3) 0.0133(3) 0.0023(3)
S(2) 0.0447(4) 0.0509(5) 0.0457(4) -0.0056(4) 0.0196(3) -0.0021(4)
S(3) 0.0579(5) 0.0467(5) 0.0776(6) -0.0096(4) 0.0332(4) -0.0166(4)
O(1) 0.066(1) 0.060(1) 0.050(1) 0.020(1) 0.035(1) 0.006(1)
O(2) 0.054(1) 0.062(1) 0.0364(10) 0.018(1) 0.0095(9) 0.005(1)
C(1) 0.032(1) 0.040(1) 0.034(1) 0.007(1) 0.013(1) 0.005(1)
C(2) 0.037(1) 0.049(2) 0.034(1) 0.005(1) 0.016(1) 0.006(1)
C(3) 0.033(1) 0.044(2) 0.035(1) 0.004(1) 0.013(1) 0.002(1)
C(4) 0.033(1) 0.045(2) 0.033(1) 0.000(1) 0.013(1) 0.002(1)
C(5) 0.031(1) 0.048(2) 0.042(1) 0.005(1) 0.015(1) 0.002(1)
C(6) 0.037(1) 0.044(2) 0.037(1) 0.006(1) 0.015(1) -0.006(1)
C(7) 0.044(2) 0.050(2) 0.043(1) 0.002(2) 0.016(1) -0.011(1)
C(8) 0.040(2) 0.045(2) 0.054(2) -0.001(1) 0.019(1) -0.010(1)
C(9) 0.040(1) 0.048(2) 0.034(1) 0.010(1) 0.013(1) 0.002(1)
C(10) 0.082(3) 0.120(4) 0.054(2) 0.016(3) 0.039(2) 0.002(2)
C(11) 0.064(2) 0.112(4) 0.063(2) 0.005(3) 0.024(2) 0.035(2)
C(12) 0.055(2) 0.062(2) 0.060(2) -0.013(2) 0.031(2) -0.009(2)
C(13) 0.063(2) 0.059(2) 0.074(2) -0.007(2) 0.037(2) -0.003(2)
C(14) 0.060(2) 0.082(3) 0.072(2) 0.004(2) 0.033(2) 0.006(2)
C(15) 0.075(3) 0.089(3) 0.077(2) 0.005(3) 0.035(2) 0.011(2)

loop_
_atom_type_symbol
_atom_type_description
_atom_type_scat_dispersion_real
_atom_type_scat_dispersion_imag
_atom_type_scat_source
C C 0.003 0.002
;International Tables for Crystallography
(1992, Vol. C, Tables 4.2.6.8 and 6.1.1.1)
;
H H 0.000 0.000
;International Tables for Crystallography
(1992, Vol. C, Table 6.1.1.2)
;
O O 0.011 0.006
;International Tables for Crystallography
(1992, Vol. C, Tables 4.2.6.8 and 6.1.1.1)
;
S S 0.125 0.123
;International Tables for Crystallography
(1992, Vol. C, Tables 4.2.6.8 and 6.1.1.1)
;

loop_
_geom_angle_atom_site_label_1
_geom_angle_atom_site_label_2
_geom_angle_atom_site_label_3
_geom_angle
_geom_angle_site_symmetry_1
_geom_angle_site_symmetry_3
_geom_angle_publ_flag
C(1) S(1) C(4) 91.1(1) . . yes
C(5) S(2) C(8) 91.3(1) . . yes
C(8) S(3) C(12) 101.7(1) . . yes
C(9) O(1) C(10) 107.8(2) . . yes
C(9) O(2) C(11) 108.0(3) . . yes
S(1) C(1) C(1) 119.5(2) . 7_645 yes
S(1) C(1) C(2) 111.2(2) . . yes
C(1) C(1) C(2) 129.3(3) 7_645 . yes
C(1) C(2) C(3) 112.4(2) . . yes
C(2) C(3) C(4) 113.3(2) . . yes
C(2) C(3) C(9) 137.4(2) . . yes
C(4) C(3) C(9) 109.3(2) . . yes
S(1) C(4) C(3) 112.0(2) . . yes
S(1) C(4) C(5) 138.4(2) . . yes
C(3) C(4) C(5) 109.5(2) . . yes
S(2) C(5) C(4) 139.2(2) . . yes
S(2) C(5) C(6) 111.5(2) . . yes
C(4) C(5) C(6) 109.2(2) . . yes
C(5) C(6) C(7) 113.5(3) . . yes
C(5) C(6) C(9) 109.9(2) . . yes
C(7) C(6) C(9) 136.6(2) . . yes
C(6) C(7) C(8) 112.0(2) . . yes
S(2) C(8) S(3) 119.9(2) . . yes
S(2) C(8) C(7) 111.7(2) . . yes
S(3) C(8) C(7) 128.2(2) . . yes
O(1) C(9) O(2) 106.3(2) . . yes
O(1) C(9) C(3) 109.3(2) . . yes
O(1) C(9) C(6) 112.6(2) . . yes
O(2) C(9) C(3) 115.5(2) . . yes
O(2) C(9) C(6) 111.5(2) . . yes
C(3) C(9) C(6) 101.8(2) . . yes
O(1) C(10) C(11) 105.7(3) . . yes
O(2) C(11) C(10) 103.9(3) . . yes
S(3) C(12) C(13) 113.3(2) . . yes
C(12) C(13) C(14) 112.8(3) . . yes
C(13) C(14) C(15) 112.2(3) . . yes

loop_
_geom_bond_atom_site_label_1
_geom_bond_atom_site_label_2
_geom_bond_distance
_geom_bond_site_symmetry_2
_geom_bond_publ_flag
S(1) C(1) 1.745(3) . yes
S(1) C(4) 1.711(3) . yes
S(2) C(5) 1.705(3) . yes
S(2) C(8) 1.743(3) . yes
S(3) C(8) 1.750(3) . yes
S(3) C(12) 1.823(3) . yes
O(1) C(9) 1.439(3) . yes
O(1) C(10) 1.393(4) . yes
O(2) C(9) 1.407(3) . yes
O(2) C(11) 1.397(4) . yes
C(1) C(1) 1.447(5) 7_645 yes
C(1) C(2) 1.385(3) . yes
C(2) C(3) 1.395(4) . yes
C(3) C(4) 1.381(4) . yes
C(3) C(9) 1.532(4) . yes
C(4) C(5) 1.448(4) . yes
C(5) C(6) 1.383(3) . yes
C(6) C(7) 1.403(4) . yes
C(6) C(9) 1.515(4) . yes
C(7) C(8) 1.368(4) . yes
C(10) C(11) 1.470(6) . yes
C(12) C(13) 1.526(5) . yes
C(13) C(14) 1.506(5) . yes
C(14) C(15) 1.498(5) . yes

loop_
_geom_contact_atom_site_label_1
_geom_contact_atom_site_label_2
_geom_contact_distance
_geom_contact_site_symmetry_2
O(1) C(2) 3.520(4) 1_565
O(2) C(7) 3.138(4) 1_545
O(2) C(11) 3.408(4) 2_755
O(2) O(2) 3.454(4) 2_755
O(2) C(8) 3.566(4) 1_545
C(1) C(5) 3.569(4) 1_545
C(2) C(6) 3.569(4) 1_545
C(2) C(5) 3.583(4) 1_545

loop_
_geom_torsion_atom_site_label_1
_geom_torsion_atom_site_label_2
_geom_torsion_atom_site_label_3
_geom_torsion_atom_site_label_4
_geom_torsion
_geom_torsion_site_symmetry_2
_geom_torsion_site_symmetry_3
_geom_torsion_site_symmetry_4
_geom_torsion_publ_flag
S(1) C(1) C(1) S(1) 180.0 . 7_645 7_645 yes
S(1) C(1) C(1) C(2) -0.6(5) . 7_645 7_645 yes
S(1) C(1) C(2) C(3) 0.0(3) . . . yes
S(1) C(4) C(3) C(2) 2.4(3) . . . yes
S(1) C(4) C(3) C(9) -175.4(2) . . . yes
S(1) C(4) C(5) S(2) -5.6(6) . . . yes
S(1) C(4) C(5) C(6) 177.7(3) . . . yes
S(2) C(5) C(4) C(3) 177.2(3) . . . yes
S(2) C(5) C(6) C(7) -0.7(3) . . . yes
S(2) C(5) C(6) C(9) 178.9(2) . . . yes
S(2) C(8) S(3) C(12) -76.2(2) . . . yes
S(2) C(8) C(7) C(6) 0.7(3) . . . yes
S(3) C(8) S(2) C(5) -176.3(2) . . . yes
S(3) C(8) C(7) C(6) 175.6(2) . . . yes
S(3) C(12) C(13) C(14) -177.9(3) . . . yes
O(1) C(9) O(2) C(11) 18.1(4) . . . yes
O(1) C(9) C(3) C(2) -62.1(4) . . . yes
O(1) C(9) C(3) C(4) 114.9(3) . . . yes
O(1) C(9) C(6) C(5) -112.2(3) . . . yes
O(1) C(9) C(6) C(7) 67.2(4) . . . yes
O(1) C(10) C(11) O(2) 27.7(4) . . . yes
O(2) C(9) O(1) C(10) 0.1(4) . . . yes
O(2) C(9) C(3) C(2) 57.6(4) . . . yes
O(2) C(9) C(3) C(4) -125.3(3) . . . yes
O(2) C(9) C(6) C(5) 128.4(2) . . . yes
O(2) C(9) C(6) C(7) -52.1(4) . . . yes
C(1) S(1) C(4) C(3) -2.0(2) . . . yes
C(1) S(1) C(4) C(5) -179.1(3) . . . yes
C(1) C(1) S(1) C(4) 178.4(3) 7_645 7_645 7_645 yes
C(1) C(1) C(2) C(3) -179.4(3) 7_645 7_645 7_645 yes
C(1) C(2) C(3) C(4) -1.5(4) . . . yes
C(1) C(2) C(3) C(9) 175.4(3) . . . yes
C(2) C(1) S(1) C(4) 1.1(2) . . . yes
C(2) C(1) C(1) C(2) -180.0 . 7_645 7_645 yes
C(2) C(3) C(4) C(5) -179.6(2) . . . yes
C(2) C(3) C(9) C(6) 178.6(3) . . . yes
C(3) C(4) C(5) C(6) 0.5(3) . . . yes
C(3) C(9) O(1) C(10) 125.3(3) . . . yes
C(3) C(9) O(2) C(11) -103.3(3) . . . yes
C(3) C(9) C(6) C(5) 4.7(3) . . . yes
C(3) C(9) C(6) C(7) -175.9(3) . . . yes
C(4) C(3) C(9) C(6) -4.3(3) . . . yes
C(4) C(5) S(2) C(8) -175.7(3) . . . yes
C(4) C(5) C(6) C(7) 177.0(2) . . . yes
C(4) C(5) C(6) C(9) -3.4(3) . . . yes
C(5) S(2) C(8) C(7) -1.0(2) . . . yes
C(5) C(4) C(3) C(9) 2.6(3) . . . yes
C(5) C(6) C(7) C(8) 0.0(4) . . . yes
C(6) C(5) S(2) C(8) 0.9(2) . . . yes
C(6) C(9) O(1) C(10) -122.3(3) . . . yes
C(6) C(9) O(2) C(11) 141.1(3) . . . yes
C(7) C(8) S(3) C(12) 109.2(3) . . . yes
C(8) S(3) C(12) C(13) -66.6(3) . . . yes
C(8) C(7) C(6) C(9) -179.5(3) . . . yes
C(9) O(1) C(10) C(11) -17.0(4) . . . yes
C(9) O(2) C(11) C(10) -28.0(4) . . . yes
C(12) C(13) C(14) C(15) -179.3(3) . . . yes
C(12) C(13) C(14) C(15) -179.3(3) . . . yes
